data_2108361
loop_
_publ_author_name
'Gryl, Marlena'
'Kozie\/l, Marcin'
'Stadnicka, Katarzyna M.'

_publ_section_title
;
 A proposal for coherent nomenclature of multicomponent crystals
;
_journal_coeditor_code PX5009SUP1
_journal_issue 1
_journal_name_full 'Acta Crystallographica Section B'
_journal_page_first
;
;
_journal_paper_doi 10.1107/S2052520618015858
_journal_volume 75
_journal_year 2019
_chemical_formula_moiety 'C4 H6 N3 O, C4 H4 N2 O3, C4 H5 N3 O, C4 H3 N2 O3, 2(H2 O)'
_chemical_formula_sum 'C16 H22 N10 O10'
_chemical_formula_weight 514.44
_chemical_name_systematic
;
 ?
;
_space_group_IT_number 2
_symmetry_cell_setting triclinic
_symmetry_space_group_name_Hall '-P 1'
_symmetry_space_group_name_H-M 'P -1'
_atom_sites_solution_hydrogens geom
_atom_sites_solution_primary direct
_atom_sites_solution_secondary difmap
_audit_creation_method SHELXL-97
_cell_angle_alpha 81.293(3)
_cell_angle_beta 79.732(2)
_cell_angle_gamma 79.974(3)
_cell_formula_units_Z 2
_cell_length_a 6.7486(3)
_cell_length_b 10.5419(4)
_cell_length_c 15.6580(7)
_cell_measurement_reflns_used 3673
_cell_measurement_temperature 293(2)
_cell_measurement_theta_max 29.575
_cell_measurement_theta_min 0.998
_cell_volume 1071.02(8)
_computing_cell_refinement 'HKL Scalepack (Otwinowski & Minor, 1997)'
_computing_data_collection 'Collect (Nonius BV, 1997-2000)'
_computing_data_reduction 'HKL DENZO and Scalepack (Otwinowski & Minor, 1997)'
_computing_molecular_graphics 'Mercury (Macrae et al., 2006), Ortep3 (Farrugia, 1997)'
_computing_publication_material 'SHELXL-97 (Sheldrick, 2008) and WingX (Farrugia, 1999)'
_computing_structure_refinement 'SHELXL-97 (Sheldrick, 2008)'
_computing_structure_solution 'SIR-92 (ALTOMARE et al., 1994)'
_diffrn_ambient_temperature 293(2)
_diffrn_detector_area_resol_mean 9
_diffrn_measured_fraction_theta_full 0.989
_diffrn_measured_fraction_theta_max 0.989
_diffrn_measurement_device_type 'Nonius KappaCCD'
_diffrn_measurement_method '\f and \o scans to fill Ewald sphere'
_diffrn_radiation_monochromator 'horizontally mounted graphite crystal'
_diffrn_radiation_source 'fine-focus sealed tube'
_diffrn_radiation_type MoK\a
_diffrn_radiation_wavelength 0.71073
_diffrn_reflns_av_R_equivalents 0.0358
_diffrn_reflns_av_sigmaI/netI 0.0865
_diffrn_reflns_limit_h_max 8
_diffrn_reflns_limit_h_min -7
_diffrn_reflns_limit_k_max 12
_diffrn_reflns_limit_k_min -12
_diffrn_reflns_limit_l_max 18
_diffrn_reflns_limit_l_min 0
_diffrn_reflns_number 8425
_diffrn_reflns_theta_full 25.50
_diffrn_reflns_theta_max 25.50
_diffrn_reflns_theta_min 3.12
_exptl_absorpt_coefficient_mu 0.134
_exptl_absorpt_correction_T_max 0.9867
_exptl_absorpt_correction_T_min 0.9685
_exptl_absorpt_correction_type multi-scan
_exptl_absorpt_process_details 'HKL DENZO and Scalepack (Otwinowski & Minor, 1997)'
_exptl_crystal_colour colorless
_exptl_crystal_density_diffrn 1.595
_exptl_crystal_density_method 'not measured'
_exptl_crystal_description plate
_exptl_crystal_F_000 536
_exptl_crystal_size_max 0.24
_exptl_crystal_size_mid 0.13
_exptl_crystal_size_min 0.10
_refine_diff_density_max 0.235
_refine_diff_density_min -0.203
_refine_diff_density_rms 0.044
_refine_ls_extinction_method none
_refine_ls_goodness_of_fit_ref 1.024
_refine_ls_hydrogen_treatment mixed
_refine_ls_matrix_type full
_refine_ls_number_parameters 370
_refine_ls_number_reflns 3947
_refine_ls_number_restraints 17
_refine_ls_restrained_S_all 1.024
_refine_ls_R_factor_all 0.0861
_refine_ls_R_factor_gt 0.0449
_refine_ls_shift/su_max 0.000
_refine_ls_shift/su_mean 0.000
_refine_ls_structure_factor_coef Fsqd
_refine_ls_weighting_details 'calc w=1/[\s^2^(Fo^2^)+(0.0504P)^2^+0.0265P] where P=(Fo^2^+2Fc^2^)/3'
_refine_ls_weighting_scheme calc
_refine_ls_wR_factor_gt 0.0984
_refine_ls_wR_factor_ref 0.1110
_reflns_number_gt 2509
_reflns_number_total 3947
_reflns_threshold_expression >2\s(I)
_cod_data_source_file px5009sup1.cif
_cod_data_source_block I
_cod_database_code 2108361

loop_
_symmetry_equiv_pos_as_xyz
'x, y, z'
'-x, -y, -z'

loop_
_atom_site_label
_atom_site_type_symbol
_atom_site_fract_x
_atom_site_fract_y
_atom_site_fract_z
_atom_site_U_iso_or_equiv
_atom_site_adp_type
_atom_site_occupancy
_atom_site_symmetry_multiplicity
_atom_site_calc_flag
_atom_site_refinement_flags
N1A N 0.6974(3) 0.68227(16) 1.03441(11) 0.0346(4) Uani 1 1 d D
C2A C 0.7596(3) 0.76075(19) 0.96114(14) 0.0332(5) Uani 1 1 d .
O2A O 0.8078(3) 0.72303(14) 0.88848(9) 0.0485(4) Uani 1 1 d .
N3A N 0.7677(3) 0.88455(16) 0.97430(11) 0.0326(4) Uani 1 1 d D
C4A C 0.7124(3) 0.93320(19) 1.05418(13) 0.0294(5) Uani 1 1 d .
O4A O 0.7287(2) 1.05099(13) 1.05511(9) 0.0391(4) Uani 1 1 d .
C5A C 0.6451(3) 0.84879(18) 1.12584(13) 0.0302(5) Uani 1 1 d .
H5A H 0.6061 0.8784 1.1803 0.036 Uiso 1 1 calc R
C6A C 0.6344(3) 0.7203(2) 1.11803(13) 0.0316(5) Uani 1 1 d .
O6A O 0.5730(2) 0.63564(13) 1.17763(9) 0.0463(4) Uani 1 1 d .
H1A H 0.702(4) 0.6024(11) 1.0279(15) 0.056 Uiso 1 1 d D
H3A H 0.798(4) 0.9402(18) 0.9296(11) 0.056 Uiso 1 1 d D
N1B N 0.8578(3) 0.45703(16) 0.85399(12) 0.0360(5) Uani 1 1 d D
C2B C 0.8089(3) 0.37063(19) 0.92613(14) 0.0323(5) Uani 1 1 d .
O2B O 0.7535(3) 0.40485(14) 0.99865(10) 0.0482(5) Uani 1 1 d .
N3B N 0.8256(3) 0.24265(15) 0.91328(11) 0.0309(4) Uani 1 1 d D
C4B C 0.8736(3) 0.19691(19) 0.83391(13) 0.0288(5) Uani 1 1 d .
O4B O 0.8660(2) 0.08381(13) 0.82769(9) 0.0376(4) Uani 1 1 d .
C5B C 0.9355(3) 0.28959(18) 0.75668(13) 0.0348(5) Uani 1 1 d .
H5B1 H 0.8592 0.2822 0.7111 0.042 Uiso 1 1 calc R
H5B2 H 1.0783 0.2627 0.7352 0.042 Uiso 1 1 calc R
C6B C 0.9077(3) 0.4293(2) 0.76950(14) 0.0357(5) Uani 1 1 d .
O6B O 0.9331(3) 0.51403(15) 0.70875(10) 0.0559(5) Uani 1 1 d .
H1B H 0.844(4) 0.5365(12) 0.8639(16) 0.067 Uiso 1 1 d D
H3B H 0.793(4) 0.1863(19) 0.9566(11) 0.067 Uiso 1 1 d D
N1C N 0.7915(3) -0.00041(17) 0.67095(12) 0.0377(5) Uani 1 1 d D
C2C C 0.7625(3) 0.0646(2) 0.59065(14) 0.0322(5) Uani 1 1 d .
O2C O 0.7545(2) 0.18514(14) 0.57844(9) 0.0427(4) Uani 1 1 d .
N3C N 0.7445(3) -0.00349(16) 0.52672(11) 0.0309(4) Uani 1 1 d .
C4C C 0.7518(3) -0.1326(2) 0.54355(14) 0.0312(5) Uani 1 1 d .
N4C N 0.7305(3) -0.19684(18) 0.48034(13) 0.0409(5) Uani 1 1 d D
C5C C 0.7777(3) -0.2000(2) 0.62772(14) 0.0382(6) Uani 1 1 d .
H5C H 0.7805 -0.2895 0.6394 0.046 Uiso 1 1 calc R
C6C C 0.7977(3) -0.1302(2) 0.68932(15) 0.0398(6) Uani 1 1 d .
H6C H 0.8160 -0.1711 0.7449 0.048 Uiso 1 1 calc R
H1C H 0.811(4) 0.0423(18) 0.7107(11) 0.048 Uiso 1 1 d D
H41C H 0.743(4) -0.2812(10) 0.4881(14) 0.048 Uiso 1 1 d D
H42C H 0.721(3) -0.1558(19) 0.4279(8) 0.048 Uiso 1 1 d D
N1D N 0.7050(3) 0.13925(17) 0.21427(11) 0.0383(5) Uani 1 1 d D
H1D H 0.711(4) 0.1007(18) 0.1689(10) 0.046 Uiso 1 1 d D
C2D C 0.7116(3) 0.0715(2) 0.29501(13) 0.0310(5) Uani 1 1 d .
O2D O 0.7130(2) -0.04590(14) 0.31052(9) 0.0417(4) Uani 1 1 d .
N3D N 0.7170(3) 0.14535(16) 0.35974(11) 0.0301(4) Uani 1 1 d D
H3D H 0.726(3) 0.0987(17) 0.4085(8) 0.036 Uiso 1 1 d D
C4D C 0.7080(3) 0.27553(19) 0.34813(13) 0.0316(5) Uani 1 1 d .
N4D N 0.7151(3) 0.33511(17) 0.41527(12) 0.0421(5) Uani 1 1 d D
H42D H 0.718(3) 0.4187(10) 0.4087(14) 0.051 Uiso 1 1 d D
H41D H 0.722(4) 0.291(2) 0.4676(9) 0.051 Uiso 1 1 d D
C5D C 0.6913(4) 0.3404(2) 0.26348(14) 0.0416(6) Uani 1 1 d .
H5D H 0.6792 0.4304 0.2525 0.050 Uiso 1 1 calc R
C6D C 0.6934(4) 0.2696(2) 0.19953(15) 0.0419(6) Uani 1 1 d .
H6D H 0.6866 0.3113 0.1431 0.050 Uiso 1 1 calc R
O1W O 0.4486(3) 0.37686(17) 0.64482(12) 0.0648(6) Uani 1 1 d D
H1W1 H 0.514(4) 0.3096(17) 0.6245(17) 0.078 Uiso 1 1 d D
H1W2 H 0.443(4) 0.367(3) 0.6996(7) 0.078 Uiso 1 1 d D
O2W O 0.7781(3) 0.51769(17) 0.54011(13) 0.0723(6) Uani 1 1 d D
H2W1 H 0.698(3) 0.465(2) 0.5661(16) 0.087 Uiso 1 1 d D
H2W2 H 0.8894(12) 0.503(3) 0.5607(5) 0.087 Uiso 1 1 d D

loop_
_atom_site_aniso_label
_atom_site_aniso_U_11
_atom_site_aniso_U_22
_atom_site_aniso_U_33
_atom_site_aniso_U_23
_atom_site_aniso_U_13
_atom_site_aniso_U_12
N1A 0.0389(12) 0.0304(10) 0.0345(10) -0.0061(8) -0.0022(9) -0.0072(9)
C2A 0.0316(14) 0.0348(13) 0.0344(12) -0.0054(10) -0.0078(11) -0.0049(10)
O2A 0.0741(13) 0.0395(9) 0.0321(8) -0.0087(7) -0.0005(9) -0.0129(8)
N3A 0.0368(12) 0.0298(10) 0.0311(10) -0.0020(7) -0.0048(9) -0.0071(8)
C4A 0.0211(12) 0.0338(12) 0.0351(11) -0.0073(9) -0.0086(10) -0.0026(9)
O4A 0.0486(11) 0.0339(9) 0.0371(8) -0.0068(6) -0.0052(8) -0.0121(7)
C5A 0.0244(13) 0.0354(12) 0.0310(11) -0.0081(9) -0.0024(10) -0.0038(9)
C6A 0.0233(13) 0.0390(13) 0.0323(11) -0.0016(9) -0.0084(10) -0.0027(9)
O6A 0.0582(12) 0.0405(9) 0.0372(9) 0.0032(7) -0.0009(8) -0.0132(8)
N1B 0.0414(12) 0.0308(10) 0.0360(10) -0.0042(8) -0.0047(9) -0.0077(9)
C2B 0.0280(14) 0.0336(12) 0.0357(12) -0.0022(10) -0.0081(11) -0.0044(9)
O2B 0.0660(13) 0.0408(9) 0.0376(9) -0.0095(7) -0.0012(9) -0.0107(8)
N3B 0.0297(11) 0.0304(10) 0.0315(10) -0.0022(7) -0.0054(9) -0.0024(8)
C4B 0.0177(12) 0.0329(12) 0.0357(12) -0.0050(9) -0.0067(10) -0.0003(9)
O4B 0.0399(10) 0.0345(9) 0.0390(9) -0.0057(6) -0.0046(7) -0.0079(7)
C5B 0.0320(14) 0.0363(12) 0.0359(12) -0.0033(9) -0.0072(11) -0.0035(10)
C6B 0.0311(14) 0.0378(13) 0.0377(13) 0.0006(10) -0.0091(11) -0.0050(10)
O6B 0.0778(14) 0.0428(10) 0.0436(9) 0.0073(8) -0.0084(9) -0.0122(9)
N1C 0.0352(12) 0.0441(12) 0.0358(11) -0.0071(8) -0.0107(10) -0.0042(9)
C2C 0.0167(12) 0.0405(14) 0.0383(13) -0.0060(10) -0.0037(10) -0.0007(9)
O2C 0.0443(10) 0.0391(10) 0.0467(9) -0.0099(7) -0.0110(8) -0.0039(7)
N3C 0.0238(11) 0.0350(10) 0.0347(10) -0.0062(8) -0.0066(9) -0.0027(8)
C4C 0.0148(12) 0.0378(13) 0.0406(12) -0.0034(10) -0.0060(10) -0.0027(9)
N4C 0.0437(13) 0.0359(11) 0.0452(12) -0.0051(9) -0.0131(10) -0.0055(9)
C5C 0.0263(14) 0.0400(13) 0.0474(14) 0.0021(11) -0.0114(12) -0.0033(10)
C6C 0.0258(14) 0.0517(15) 0.0403(13) 0.0032(11) -0.0112(11) -0.0032(11)
N1D 0.0445(13) 0.0391(11) 0.0316(10) -0.0060(8) -0.0047(10) -0.0074(9)
C2D 0.0213(13) 0.0361(13) 0.0347(12) -0.0067(9) -0.0022(10) -0.0023(9)
O2D 0.0501(11) 0.0345(9) 0.0417(9) -0.0074(7) -0.0078(8) -0.0068(7)
N3D 0.0256(11) 0.0328(11) 0.0309(10) -0.0037(7) -0.0043(9) -0.0018(8)
C4D 0.0212(13) 0.0365(13) 0.0362(12) -0.0072(9) 0.0006(10) -0.0052(9)
N4D 0.0492(14) 0.0361(11) 0.0417(11) -0.0085(9) -0.0027(11) -0.0097(10)
C5D 0.0463(16) 0.0339(12) 0.0421(13) -0.0036(10) -0.0033(12) -0.0042(11)
C6D 0.0445(16) 0.0412(14) 0.0361(12) 0.0025(10) -0.0036(12) -0.0053(11)
O1W 0.0837(15) 0.0540(12) 0.0483(11) -0.0111(9) -0.0068(12) 0.0129(10)
O2W 0.0802(16) 0.0577(13) 0.0853(15) -0.0099(10) -0.0258(13) -0.0142(11)

loop_
_atom_type_symbol
_atom_type_description
_atom_type_scat_dispersion_real
_atom_type_scat_dispersion_imag
_atom_type_scat_source
C C 0.0033 0.0016 'International Tables Vol C Tables 4.2.6.8 and 6.1.1.4'
H H 0.0000 0.0000 'International Tables Vol C Tables 4.2.6.8 and 6.1.1.4'
N N 0.0061 0.0033 'International Tables Vol C Tables 4.2.6.8 and 6.1.1.4'
O O 0.0106 0.0060 'International Tables Vol C Tables 4.2.6.8 and 6.1.1.4'

loop_
_geom_angle_atom_site_label_1
_geom_angle_atom_site_label_2
_geom_angle_atom_site_label_3
_geom_angle
C2A N1A C6A 125.50(17)
C2A N1A H1A 115.7(16)
C6A N1A H1A 118.8(16)
O2A C2A N1A 122.83(18)
O2A C2A N3A 122.46(19)
N1A C2A N3A 114.70(19)
C2A N3A C4A 125.10(17)
C2A N3A H3A 118.8(16)
C4A N3A H3A 115.9(16)
O4A C4A C5A 125.72(19)
O4A C4A N3A 117.13(18)
C5A C4A N3A 117.14(18)
C4A C5A C6A 121.28(19)
C4A C5A H5A 119.4
C6A C5A H5A 119.4
O6A C6A C5A 127.1(2)
O6A C6A N1A 116.69(18)
C5A C6A N1A 116.21(18)
C6B N1B C2B 125.86(18)
C6B N1B H1B 119.0(17)
C2B N1B H1B 114.9(18)
O2B C2B N1B 121.80(19)
O2B C2B N3B 121.20(18)
N1B C2B N3B 117.00(19)
C4B N3B C2B 125.19(17)
C4B N3B H3B 114.9(17)
C2B N3B H3B 119.6(17)
O4B C4B N3B 120.77(18)
O4B C4B C5B 121.89(19)
N3B C4B C5B 117.34(18)
C4B C5B C6B 117.15(18)
C4B C5B H5B1 108.0
C6B C5B H5B1 108.0
C4B C5B H5B2 108.0
C6B C5B H5B2 108.0
H5B1 C5B H5B2 107.3
O6B C6B N1B 121.4(2)
O6B C6B C5B 122.1(2)
N1B C6B C5B 116.51(17)
C6C N1C C2C 122.3(2)
C6C N1C H1C 118.7(15)
C2C N1C H1C 119.0(15)
O2C C2C N3C 121.93(19)
O2C C2C N1C 119.0(2)
N3C C2C N1C 119.04(19)
C4C N3C C2C 119.55(18)
N4C C4C N3C 118.43(19)
N4C C4C C5C 120.1(2)
N3C C4C C5C 121.4(2)
C4C N4C H41C 120.6(15)
C4C N4C H42C 119.9(15)
H41C N4C H42C 119(2)
C6C C5C C4C 117.6(2)
C6C C5C H5C 121.2
C4C C5C H5C 121.2
C5C C6C N1C 120.1(2)
C5C C6C H6C 120.0
N1C C6C H6C 120.0
C6D N1D C2D 122.59(19)
C6D N1D H1D 115.9(14)
C2D N1D H1D 121.5(14)
O2D C2D N1D 123.7(2)
O2D C2D N3D 121.54(18)
N1D C2D N3D 114.80(18)
C4D N3D C2D 124.75(17)
C4D N3D H3D 123.7(14)
C2D N3D H3D 111.6(14)
N4D C4D N3D 119.01(18)
N4D C4D C5D 123.56(19)
N3D C4D C5D 117.42(19)
C4D N4D H42D 120.7(15)
C4D N4D H41D 120.8(15)
H42D N4D H41D 118(2)
C6D C5D C4D 118.4(2)
C6D C5D H5D 120.8
C4D C5D H5D 120.8
C5D C6D N1D 121.9(2)
C5D C6D H6D 119.1
N1D C6D H6D 119.1
H1W1 O1W H1W2 109(3)
H2W1 O2W H2W2 111.0(15)

loop_
_geom_bond_atom_site_label_1
_geom_bond_atom_site_label_2
_geom_bond_distance
N1A C2A 1.356(2)
N1A C6A 1.399(3)
N1A H1A 0.858(10)
C2A O2A 1.232(2)
C2A N3A 1.363(3)
N3A C4A 1.388(2)
N3A H3A 0.860(10)
C4A O4A 1.268(2)
C4A C5A 1.384(3)
C5A C6A 1.393(3)
C5A H5A 0.9300
C6A O6A 1.256(2)
N1B C6B 1.369(3)
N1B C2B 1.369(2)
N1B H1B 0.861(10)
C2B O2B 1.219(2)
C2B N3B 1.377(3)
N3B C4B 1.366(2)
N3B H3B 0.854(10)
C4B O4B 1.221(2)
C4B C5B 1.482(3)
C5B C6B 1.491(3)
C5B H5B1 0.9700
C5B H5B2 0.9700
C6B O6B 1.212(2)
N1C C6C 1.349(3)
N1C C2C 1.367(3)
N1C H1C 0.860(10)
C2C O2C 1.250(2)
C2C N3C 1.350(3)
N3C C4C 1.341(3)
C4C N4C 1.321(3)
C4C C5C 1.424(3)
N4C H41C 0.870(10)
N4C H42C 0.876(9)
C5C C6C 1.337(3)
C5C H5C 0.9300
C6C H6C 0.9300
N1D C6D 1.349(3)
N1D C2D 1.359(3)
N1D H1D 0.863(9)
C2D O2D 1.224(2)
C2D N3D 1.377(3)
N3D C4D 1.349(2)
N3D H3D 0.850(9)
C4D N4D 1.316(3)
C4D C5D 1.410(3)
N4D H42D 0.874(10)
N4D H41D 0.883(9)
C5D C6D 1.333(3)
C5D H5D 0.9300
C6D H6D 0.9300
O1W H1W1 0.842(10)
O1W H1W2 0.844(10)
O2W H2W1 0.852(9)
O2W H2W2 0.850(10)

loop_
_geom_hbond_atom_site_label_D
_geom_hbond_atom_site_label_H
_geom_hbond_atom_site_label_A
_geom_hbond_distance_DH
_geom_hbond_distance_HA
_geom_hbond_distance_DA
_geom_hbond_angle_DHA
_geom_hbond_site_symmetry_A
N1A H1A O2B 0.86(1) 2.16(1) 3.007(2) 172(2) .
N3A H3A O4B 0.86(1) 2.08(1) 2.934(2) 176(2) 1_565
N1B H1B O2A 0.86(1) 2.03(1) 2.887(2) 179(3) .
N3B H3B O4A 0.85(1) 1.98(1) 2.833(2) 178(3) 1_545
N1C H1C O4B 0.86(1) 2.06(1) 2.884(2) 161(2) .
N4C H41C O2W 0.87(1) 2.14(1) 2.992(3) 166(2) 1_545
N4C H42C O2D 0.88(1) 2.02(1) 2.895(2) 174(2) .
N1D H1D O4A 0.86(1) 1.91(1) 2.759(2) 168(2) 1_544
N3D H3D N3C 0.85(1) 2.01(1) 2.857(2) 177(2) .
N4D H42D O1W 0.87(1) 2.36(2) 3.109(2) 144(2) 2_666
N4D H42D O2W 0.87(1) 2.57(2) 3.070(3) 118(2) .
N4D H41D O2C 0.88(1) 1.94(1) 2.823(2) 175(2) .
O1W H1W1 O2C 0.84(1) 2.00(1) 2.801(2) 159(3) .
O1W H1W2 O6A 0.84(1) 1.90(1) 2.742(2) 173(3) 2_667
O2W H2W1 O1W 0.85(1) 2.16(1) 2.992(3) 165(3) .
O2W H2W2 O6B 0.85(1) 2.41(1) 3.002(3) 127(1) .
O2W H2W2 O2W 0.85(1) 2.50(1) 3.017(4) 120(1) 2_766
C5A H5A O2D 0.93 2.56 3.380(2) 147.9 1_566
C6C H6C O2A 0.93 2.35 3.271(3) 171.0 1_545
C6D H6D O2B 0.93 2.33 3.237(3) 166.4 1_554
C5C H5C O6B 0.93 2.35 3.164(3) 146.5 1_545
C5D H5D O6A 0.93 2.36 3.222(3) 154.4 1_554

loop_
_geom_torsion_atom_site_label_1
_geom_torsion_atom_site_label_2
_geom_torsion_atom_site_label_3
_geom_torsion_atom_site_label_4
_geom_torsion
C6A N1A C2A O2A -177.8(2)
C6A N1A C2A N3A 3.2(3)
O2A C2A N3A C4A 178.9(2)
N1A C2A N3A C4A -2.0(3)
C2A N3A C4A O4A -179.85(19)
C2A N3A C4A C5A 0.4(3)
O4A C4A C5A C6A -179.4(2)
N3A C4A C5A C6A 0.4(3)
C4A C5A C6A O6A -178.7(2)
C4A C5A C6A N1A 0.6(3)
C2A N1A C6A O6A 176.86(19)
C2A N1A C6A C5A -2.6(3)
C6B N1B C2B O2B -175.2(2)
C6B N1B C2B N3B 4.9(3)
O2B C2B N3B C4B 175.6(2)
N1B C2B N3B C4B -4.6(3)
C2B N3B C4B O4B -172.93(19)
C2B N3B C4B C5B 7.3(3)
O4B C4B C5B C6B 170.55(19)
N3B C4B C5B C6B -9.7(3)
C2B N1B C6B O6B 174.0(2)
C2B N1B C6B C5B -7.9(3)
C4B C5B C6B O6B -172.0(2)
C4B C5B C6B N1B 9.9(3)
C6C N1C C2C O2C 178.7(2)
C6C N1C C2C N3C -1.7(3)
O2C C2C N3C C4C -179.19(18)
N1C C2C N3C C4C 1.2(3)
C2C N3C C4C N4C 178.92(19)
C2C N3C C4C C5C 0.1(3)
N4C C4C C5C C6C -179.8(2)
N3C C4C C5C C6C -1.0(3)
C4C C5C C6C N1C 0.5(3)
C2C N1C C6C C5C 0.8(3)
C6D N1D C2D O2D 176.6(2)
C6D N1D C2D N3D -3.4(3)
O2D C2D N3D C4D -177.30(19)
N1D C2D N3D C4D 2.8(3)
C2D N3D C4D N4D -179.8(2)
C2D N3D C4D C5D 0.1(3)
N4D C4D C5D C6D 177.4(2)
N3D C4D C5D C6D -2.5(3)
C4D C5D C6D N1D 1.9(4)
C2D N1D C6D C5D 1.2(4)

_cod_database_fobs_code 2108361
